data_2104810
loop_
_publ_author_name
'Siegler, Maxime A.'
'Stavitski, Eli'

_publ_section_title
;
 On the sequence of three related phases of
 [Ni(H~2~O)~2~(15-crown-5)](HSO~4~)~2~ in the temperature range
 110--295K
;
_journal_issue 4
_journal_name_full 'Acta Crystallographica Section B'
_journal_page_first 430
_journal_page_last 440
_journal_paper_doi 10.1107/S0108768110020410
_journal_volume 66
_journal_year 2010
_chemical_formula_moiety 'C10 H24 Ni O7, 2(H O4 S)'
_chemical_formula_sum 'C10 H26 Ni O15 S2'
_chemical_formula_weight 509.14
_chemical_name_systematic
;
 diaqua(15-crown-5)nickel(II) hydrogen sulfate
;
_space_group_IT_number 33
_symmetry_cell_setting orthorhombic
_symmetry_space_group_name_Hall 'P 2c -2ab'
_symmetry_space_group_name_H-M 'P b n 21'
_atom_sites_solution_hydrogens difmap
_atom_sites_solution_primary direct
_atom_sites_solution_secondary difmap
_audit_creation_method SHELXL-97
_cell_angle_alpha 90.00
_cell_angle_beta 90.00
_cell_angle_gamma 90.00
_cell_formula_units_Z 8
_cell_length_a 17.8198(3)
_cell_length_b 14.89450(10)
_cell_length_c 14.6052(7)
_cell_measurement_reflns_used 12771
_cell_measurement_temperature 110(2)
_cell_measurement_theta_max 27.49
_cell_measurement_theta_min 2.26
_cell_volume 3876.5(2)
_computing_cell_refinement 'PEAKREF (Schreurs, 2005)'
_computing_data_collection 'COLLECT (Nonius, 1999)'
_computing_data_reduction 'EVALCCD (Duisenberg et al., 2003)'
_computing_molecular_graphics 'PLATON (Spek, 2003)'
_computing_publication_material 'PLATON (Spek, 2003)'
_computing_structure_refinement 'SHELXL-97 (Sheldrick, 2008)'
_computing_structure_solution 'SHELXS-97 (Sheldrick, 2008)'
_diffrn_ambient_temperature 110(2)
_diffrn_measured_fraction_theta_full 1.000
_diffrn_measured_fraction_theta_max 1.000
_diffrn_measurement_device_type 'Nonius KappaCCD diffractometer'
_diffrn_measurement_method '\f and \w scans'
_diffrn_radiation_monochromator graphite
_diffrn_radiation_source 'rotating anode'
_diffrn_radiation_type MoK\a
_diffrn_radiation_wavelength 0.71073
_diffrn_reflns_av_R_equivalents 0.0318
_diffrn_reflns_av_sigmaI/netI 0.0449
_diffrn_reflns_limit_h_max 23
_diffrn_reflns_limit_h_min -22
_diffrn_reflns_limit_k_max 19
_diffrn_reflns_limit_k_min -19
_diffrn_reflns_limit_l_max 18
_diffrn_reflns_limit_l_min -18
_diffrn_reflns_number 35233
_diffrn_reflns_theta_full 27.50
_diffrn_reflns_theta_max 27.50
_diffrn_reflns_theta_min 1.78
_exptl_absorpt_coefficient_mu 1.290
_exptl_absorpt_correction_T_max 0.86
_exptl_absorpt_correction_T_min 0.76
_exptl_absorpt_correction_type multi-scan
_exptl_absorpt_process_details '(SADABS; Sheldrick, 2008)'
_exptl_crystal_colour yellow
_exptl_crystal_density_diffrn 1.745
_exptl_crystal_density_method 'not measured'
_exptl_crystal_description tabular
_exptl_crystal_F_000 2128
_exptl_crystal_size_max 0.34
_exptl_crystal_size_mid 0.14
_exptl_crystal_size_min 0.12
_refine_diff_density_max 0.547
_refine_diff_density_min -0.425
_refine_ls_abs_structure_details 'Flack H D (1983), Acta Cryst. A39, 876-881'
_refine_ls_abs_structure_Flack 0.005(9)
_refine_ls_extinction_method none
_refine_ls_goodness_of_fit_ref 1.015
_refine_ls_hydrogen_treatment mixed
_refine_ls_matrix_type full
_refine_ls_number_parameters 541
_refine_ls_number_reflns 8722
_refine_ls_number_restraints 17
_refine_ls_restrained_S_all 1.014
_refine_ls_R_factor_all 0.0684
_refine_ls_R_factor_gt 0.0307
_refine_ls_shift/su_max 0.001
_refine_ls_shift/su_mean 0.000
_refine_ls_structure_factor_coef Fsqd
_refine_ls_weighting_details 'calc w=1/[\s^2^(Fo^2^)+(0.0256P)^2^+0.7006P] where P=(Fo^2^+2Fc^2^)/3'
_refine_ls_weighting_scheme calc
_refine_ls_wR_factor_gt 0.0597
_refine_ls_wR_factor_ref 0.0709
_reflns_number_gt 5725
_reflns_number_total 8722
_reflns_threshold_expression I>2s\s(I)
_cod_data_source_file zb5013.cif
_cod_data_source_block III
_cod_database_code 2104810
_cod_database_fobs_code 2104810

loop_
_symmetry_equiv_pos_as_xyz
'x, y, z'
'-x, -y, z+1/2'
'x+1/2, -y+1/2, z+1/2'
'-x+1/2, y+1/2, z'

loop_
_atom_site_type_symbol
_atom_site_label
_atom_site_fract_x
_atom_site_fract_y
_atom_site_fract_z
_atom_site_U_iso_or_equiv
_atom_site_adp_type
_atom_site_calc_flag
_atom_site_refinement_flags
_atom_site_occupancy
_atom_site_disorder_assembly
_atom_site_disorder_group
Ni Ni1_1 0.250859(17) 0.31713(3) 0.34322(3) 0.00989(12) Uani d . 1 . .
O O1_1 0.33252(11) 0.23676(13) 0.28346(13) 0.0133(5) Uani d . 1 . .
O O2_1 0.18515(11) 0.21224(13) 0.29518(12) 0.0127(5) Uani d . 1 . .
O O3_1 0.13681(11) 0.35711(13) 0.36725(14) 0.0138(5) Uani d . 1 . .
O O4_1 0.23764(11) 0.47315(16) 0.42259(15) 0.0152(5) Uani d . 1 . .
O O5_1 0.35800(12) 0.37425(13) 0.39090(14) 0.0139(5) Uani d . 1 . .
O O6_1 0.24525(11) 0.38556(17) 0.22520(18) 0.0189(6) Uani d D 1 . .
H H6W1_1 0.2038(12) 0.4109(19) 0.214(2) 0.028 Uiso d D 1 . .
H H6W2_1 0.2787(12) 0.409(2) 0.200(2) 0.028 Uiso d D 1 . .
O O7_1 0.25539(10) 0.25192(18) 0.46247(16) 0.0148(6) Uani d D 1 . .
H H7W1_1 0.2882(12) 0.259(2) 0.496(2) 0.022 Uiso d D 1 . .
H H7W2_1 0.2147(11) 0.238(2) 0.488(2) 0.022 Uiso d D 1 . .
C C1_1 0.30325(17) 0.14645(18) 0.2729(2) 0.0189(7) Uani d . 1 . .
H H1A_1 0.3001 0.1160 0.3330 0.023 Uiso calc R 1 . .
H H1B_1 0.3360 0.1106 0.2321 0.023 Uiso calc R 1 . .
C C2_1 0.22707(18) 0.1571(2) 0.2320(2) 0.0178(7) Uani d . 1 . .
H H2A_1 0.2304 0.1865 0.1713 0.021 Uiso calc R 1 . .
H H2B_1 0.2026 0.0978 0.2244 0.021 Uiso calc R 1 . .
C C3_1 0.11233(15) 0.23950(19) 0.26075(19) 0.0149(6) Uani d . 1 . .
H H3A_1 0.0802 0.1864 0.2493 0.018 Uiso calc R 1 . .
H H3B_1 0.1178 0.2735 0.2029 0.018 Uiso calc R 1 . .
C C4_1 0.07868(16) 0.29803(19) 0.3345(2) 0.0151(7) Uani d . 1 . .
H H4A_1 0.0364 0.3334 0.3094 0.018 Uiso calc R 1 . .
H H4B_1 0.0595 0.2604 0.3853 0.018 Uiso calc R 1 . .
C C5_1 0.10938(17) 0.43745(19) 0.4094(2) 0.0152(7) Uani d . 1 . .
H H5A_1 0.0622 0.4251 0.4429 0.018 Uiso calc R 1 . .
H H5B_1 0.0993 0.4838 0.3625 0.018 Uiso calc R 1 . .
C C6_1 0.16895(17) 0.4693(2) 0.4746(2) 0.0176(7) Uani d . 1 . .
H H6A_1 0.1561 0.5294 0.4989 0.021 Uiso calc R 1 . .
H H6B_1 0.1741 0.4271 0.5265 0.021 Uiso calc R 1 . .
C C7_1 0.30264(17) 0.4902(2) 0.4776(2) 0.0179(7) Uani d . 1 . .
H H7A_1 0.3018 0.4528 0.5336 0.022 Uiso calc R 1 . .
H H7B_1 0.3048 0.5542 0.4957 0.022 Uiso calc R 1 . .
C C8_1 0.36851(18) 0.4662(2) 0.4187(2) 0.0178(7) Uani d . 1 . .
H H8A_1 0.3708 0.5060 0.3645 0.021 Uiso calc R 1 . .
H H8B_1 0.4158 0.4727 0.4537 0.021 Uiso calc R 1 . .
C C9_1 0.42152(16) 0.33754(19) 0.3427(2) 0.0167(7) Uani d . 1 . .
H H9A_1 0.4679 0.3447 0.3793 0.020 Uiso calc R 1 . .
H H9B_1 0.4284 0.3684 0.2833 0.020 Uiso calc R 1 . .
C C10_1 0.40461(16) 0.24010(19) 0.3280(2) 0.0172(7) Uani d . 1 . .
H H10A_1 0.4435 0.2120 0.2890 0.021 Uiso calc R 1 . .
H H10B_1 0.4029 0.2079 0.3873 0.021 Uiso calc R 1 . .
Ni Ni2_2 0.254502(18) 0.43221(3) 0.84509(3) 0.01270(12) Uani d . 1 . .
O O1_2 0.33311(11) 0.51637(13) 0.78679(13) 0.0146(5) Uani d . 1 . .
O O2_2 0.18487(11) 0.53779(13) 0.79569(13) 0.0150(5) Uani d . 1 . .
O O3_2 0.13838(12) 0.39096(13) 0.86732(14) 0.0151(5) Uani d . 1 . .
O O4_2 0.24037(11) 0.27884(17) 0.92315(16) 0.0169(5) Uani d . 1 . .
O O5_2 0.36090(12) 0.37809(13) 0.89288(13) 0.0144(5) Uani d . 1 . .
O O6_2 0.25097(10) 0.36411(17) 0.72730(18) 0.0196(7) Uani d D 1 . .
H H6W1_2 0.2907(12) 0.343(2) 0.700(2) 0.029 Uiso d D 1 . .
H H6W2_2 0.2154(12) 0.3324(19) 0.710(2) 0.029 Uiso d D 1 . .
O O7_2 0.25547(10) 0.49821(18) 0.96385(16) 0.0149(6) Uani d D 1 . .
H H7W1_2 0.2855(13) 0.483(2) 1.0072(19) 0.022 Uiso d D 1 . .
H H7W2_2 0.2142(11) 0.505(2) 0.987(2) 0.022 Uiso d D 1 . .
C C1_2 0.30264(17) 0.60515(19) 0.7766(2) 0.0201(7) Uani d . 1 . .
H H1A_2 0.3353 0.6422 0.7369 0.024 Uiso calc R 1 . .
H H1B_2 0.2981 0.6349 0.8370 0.024 Uiso calc R 1 . .
C C2_2 0.22667(19) 0.5933(2) 0.7337(2) 0.0217(7) Uani d . 1 . .
H H2A_2 0.2017 0.6521 0.7256 0.026 Uiso calc R 1 . .
H H2B_2 0.2312 0.5640 0.6731 0.026 Uiso calc R 1 . .
C C3_2 0.11368(15) 0.50696(19) 0.75974(19) 0.0163(6) Uani d . 1 . .
H H3A_2 0.1212 0.4714 0.7032 0.020 Uiso calc R 1 . .
H H3B_2 0.0805 0.5584 0.7456 0.020 Uiso calc R 1 . .
C C4_2 0.08054(16) 0.4501(2) 0.8337(2) 0.0168(7) Uani d . 1 . .
H H4A_2 0.0616 0.4885 0.8840 0.020 Uiso calc R 1 . .
H H4B_2 0.0381 0.4146 0.8092 0.020 Uiso calc R 1 . .
C C5_2 0.11211(18) 0.3110(2) 0.9107(2) 0.0182(8) Uani d . 1 . .
H H5A_2 0.1024 0.2637 0.8645 0.022 Uiso calc R 1 . .
H H5B_2 0.0650 0.3230 0.9444 0.022 Uiso calc R 1 . .
C C6_2 0.17254(17) 0.2816(2) 0.9754(2) 0.0197(8) Uani d . 1 . .
H H6A_2 0.1773 0.3247 1.0267 0.024 Uiso calc R 1 . .
H H6B_2 0.1609 0.2216 1.0008 0.024 Uiso calc R 1 . .
C C7_2 0.30614(18) 0.2616(2) 0.9774(2) 0.0202(8) Uani d . 1 . .
H H7A_2 0.3084 0.1974 0.9950 0.024 Uiso calc R 1 . .
H H7B_2 0.3056 0.2985 1.0337 0.024 Uiso calc R 1 . .
C C8_2 0.37207(18) 0.2858(2) 0.9187(2) 0.0200(8) Uani d . 1 . .
H H8A_2 0.4195 0.2788 0.9533 0.024 Uiso calc R 1 . .
H H8B_2 0.3741 0.2469 0.8637 0.024 Uiso calc R 1 . .
C C9_2 0.42369(16) 0.41787(19) 0.8455(2) 0.0188(7) Uani d . 1 . .
H H9A_2 0.4315 0.3881 0.7856 0.023 Uiso calc R 1 . .
H H9B_2 0.4701 0.4117 0.8822 0.023 Uiso calc R 1 . .
C C10_2 0.40480(15) 0.51449(19) 0.83220(19) 0.0162(6) Uani d . 1 . .
H H10A_2 0.4019 0.5457 0.8920 0.019 Uiso calc R 1 . .
H H10B_2 0.4434 0.5444 0.7942 0.019 Uiso calc R 1 . .
S S1_3 0.07441(4) 0.50174(5) 0.10386(5) 0.01118(18) Uani d . 1 . .
O O8_3 0.10831(11) 0.44672(13) 0.17337(15) 0.0238(5) Uani d . 1 . .
O O9_3 0.12732(11) 0.54713(12) 0.04452(14) 0.0202(5) Uani d . 1 . .
O O10_3 0.01760(13) 0.45416(13) 0.05085(15) 0.0232(6) Uani d . 1 . .
O O11_3 0.03334(11) 0.57611(13) 0.15912(13) 0.0187(5) Uani d D 1 . .
H H11_3 0.0191(17) 0.6132(19) 0.1195(19) 0.028 Uiso d D 1 . .
S S2_4 0.42112(4) 0.50473(5) 0.11612(5) 0.00978(18) Uani d . 1 . .
O O8_4 0.34690(11) 0.46401(12) 0.10966(12) 0.0155(4) Uani d . 1 . .
O O9_4 0.44362(10) 0.52305(12) 0.20898(13) 0.0172(5) Uani d . 1 . .
O O10_4 0.47675(13) 0.45440(13) 0.06450(14) 0.0204(5) Uani d . 1 . .
O O11_4 0.41041(12) 0.59605(12) 0.06514(14) 0.0172(5) Uani d D 1 . .
H H11_4 0.4463(14) 0.6299(18) 0.073(2) 0.026 Uiso d D 1 . .
S S3_5 0.07877(4) 0.24382(5) 0.60611(5) 0.01108(18) Uani d . 1 . .
O O8_5 0.11785(11) 0.29505(13) 0.67485(15) 0.0239(5) Uani d . 1 . .
O O9_5 0.12695(11) 0.19800(13) 0.54147(15) 0.0237(5) Uani d . 1 . .
O O10_5 0.02134(12) 0.29662(13) 0.55923(14) 0.0194(5) Uani d . 1 . .
O O11_5 0.03798(11) 0.17001(13) 0.66194(14) 0.0197(5) Uani d D 1 . .
H H11_5 0.0207(16) 0.1368(19) 0.6175(18) 0.030 Uiso d D 1 . .
S S4_6 0.42329(4) 0.25153(5) 0.61055(5) 0.01150(18) Uani d . 1 . .
O O8_6 0.35054(11) 0.29546(13) 0.60367(14) 0.0212(5) Uani d . 1 . .
O O9_6 0.44724(11) 0.23838(14) 0.70365(14) 0.0252(5) Uani d . 1 . .
O O10_6 0.47927(12) 0.29407(13) 0.55259(15) 0.0208(5) Uani d . 1 . .
O O11_6 0.40774(12) 0.15777(13) 0.56734(15) 0.0213(5) Uani d D 1 . .
H H11_6 0.4488(14) 0.129(2) 0.570(2) 0.032 Uiso d D 1 . .

loop_
_atom_site_aniso_label
_atom_site_aniso_U_11
_atom_site_aniso_U_22
_atom_site_aniso_U_33
_atom_site_aniso_U_12
_atom_site_aniso_U_13
_atom_site_aniso_U_23
Ni1_1 0.0095(2) 0.0107(2) 0.0094(3) 0.00037(12) 0.00022(13) 0.0011(2)
O1_1 0.0083(11) 0.0137(11) 0.0179(11) 0.0013(9) -0.0014(9) -0.0003(9)
O2_1 0.0116(11) 0.0131(12) 0.0133(11) -0.0002(9) -0.0009(9) -0.0031(8)
O3_1 0.0058(11) 0.0140(11) 0.0216(12) 0.0002(9) 0.0000(9) -0.0055(9)
O4_1 0.0133(11) 0.0162(13) 0.0160(12) -0.0006(9) 0.0017(9) -0.0009(10)
O5_1 0.0081(11) 0.0136(11) 0.0201(11) -0.0028(9) 0.0028(9) -0.0014(9)
O6_1 0.0138(15) 0.0239(16) 0.0189(15) 0.0016(9) 0.0023(9) 0.0125(12)
O7_1 0.0093(14) 0.0233(15) 0.0118(14) -0.0032(9) -0.0037(8) 0.0048(11)
C1_1 0.0210(18) 0.0094(16) 0.0263(17) 0.0028(13) 0.0034(15) -0.0073(14)
C2_1 0.0197(17) 0.0130(16) 0.0207(18) -0.0007(16) -0.0016(16) -0.0096(14)
C3_1 0.0118(16) 0.0183(16) 0.0147(16) 0.0023(13) -0.0039(13) -0.0012(12)
C4_1 0.0096(15) 0.0200(17) 0.0156(15) -0.0032(14) -0.0038(14) -0.0021(14)
C5_1 0.0120(17) 0.0133(17) 0.0202(16) 0.0036(14) 0.0041(13) -0.0035(13)
C6_1 0.0194(19) 0.0158(17) 0.0177(16) 0.0016(14) 0.0035(14) -0.0048(13)
C7_1 0.0237(19) 0.0120(16) 0.0181(16) -0.0066(15) -0.0037(14) -0.0030(13)
C8_1 0.0148(18) 0.0162(17) 0.0226(17) -0.0077(14) -0.0015(14) -0.0009(14)
C9_1 0.0073(15) 0.0237(18) 0.0190(16) 0.0033(13) 0.0032(14) 0.0043(15)
C10_1 0.0118(16) 0.0190(16) 0.0210(17) 0.0051(13) -0.0001(13) 0.0025(14)
Ni2_2 0.0104(2) 0.0168(3) 0.0109(3) -0.00342(14) 0.00181(16) -0.0046(2)
O1_2 0.0120(12) 0.0157(11) 0.0160(11) -0.0029(9) 0.0005(9) -0.0004(9)
O2_2 0.0137(12) 0.0154(12) 0.0159(11) -0.0013(9) -0.0022(9) 0.0033(9)
O3_2 0.0110(12) 0.0155(12) 0.0187(11) -0.0012(9) 0.0004(9) 0.0019(9)
O4_2 0.0166(12) 0.0165(13) 0.0176(13) -0.0008(9) -0.0002(9) 0.0020(11)
O5_2 0.0112(12) 0.0154(12) 0.0167(11) 0.0011(9) 0.0012(9) -0.0023(9)
O6_2 0.0131(15) 0.0278(17) 0.0178(16) -0.0060(9) 0.0014(8) -0.0140(12)
O7_2 0.0129(14) 0.0220(15) 0.0100(13) 0.0025(10) -0.0001(8) -0.0048(11)
C1_2 0.0243(19) 0.0124(16) 0.0235(17) -0.0032(14) 0.0039(15) 0.0028(14)
C2_2 0.0243(19) 0.0195(18) 0.0213(19) -0.0030(17) 0.0071(17) 0.0080(15)
C3_2 0.0117(16) 0.0225(17) 0.0147(15) 0.0018(13) -0.0026(13) 0.0013(13)
C4_2 0.0106(15) 0.0261(19) 0.0136(15) 0.0006(14) -0.0027(14) -0.0016(14)
C5_2 0.0166(18) 0.0188(18) 0.0192(17) -0.0067(15) 0.0048(14) 0.0010(14)
C6_2 0.021(2) 0.0159(18) 0.0217(17) -0.0032(14) 0.0072(15) 0.0038(14)
C7_2 0.026(2) 0.0156(17) 0.0195(17) 0.0046(15) -0.0070(15) 0.0040(13)
C8_2 0.0166(18) 0.0207(18) 0.0228(18) 0.0089(15) -0.0057(15) -0.0020(14)
C9_2 0.0082(15) 0.029(2) 0.0189(17) -0.0010(14) 0.0051(15) -0.0035(15)
C10_2 0.0104(15) 0.0228(17) 0.0155(15) -0.0047(13) 0.0015(13) -0.0036(14)
S1_3 0.0100(4) 0.0103(4) 0.0133(4) 0.0010(3) 0.0007(3) -0.0001(3)
O8_3 0.0219(12) 0.0213(12) 0.0282(12) 0.0087(10) -0.0041(10) 0.0089(10)
O9_3 0.0169(12) 0.0144(11) 0.0295(12) 0.0013(9) 0.0138(10) -0.0013(10)
O10_3 0.0291(14) 0.0196(13) 0.0210(13) -0.0084(11) -0.0034(11) 0.0029(10)
O11_3 0.0204(12) 0.0228(12) 0.0128(11) 0.0096(10) 0.0046(10) 0.0031(9)
S2_4 0.0094(4) 0.0097(4) 0.0103(4) 0.0007(3) 0.0005(3) 0.0016(3)
O8_4 0.0135(11) 0.0184(11) 0.0145(11) -0.0036(9) -0.0027(8) 0.0043(9)
O9_4 0.0191(12) 0.0182(11) 0.0143(10) -0.0001(9) -0.0044(9) 0.0022(9)
O10_4 0.0217(13) 0.0209(12) 0.0188(12) 0.0091(10) 0.0044(10) 0.0017(9)
O11_4 0.0132(11) 0.0134(11) 0.0250(12) -0.0034(9) -0.0052(9) 0.0061(9)
S3_5 0.0097(4) 0.0095(4) 0.0141(4) -0.0008(3) -0.0007(3) 0.0005(3)
O8_5 0.0208(12) 0.0190(11) 0.0318(13) -0.0037(10) -0.0107(10) -0.0036(10)
O9_5 0.0199(13) 0.0207(12) 0.0305(13) 0.0003(10) 0.0100(10) -0.0016(10)
O10_5 0.0218(13) 0.0178(12) 0.0187(13) 0.0061(10) -0.0068(10) -0.0002(9)
O11_5 0.0217(12) 0.0209(12) 0.0166(11) -0.0093(9) -0.0007(10) 0.0008(9)
S4_6 0.0092(4) 0.0121(4) 0.0131(4) -0.0005(3) -0.0015(3) -0.0027(3)
O8_6 0.0217(12) 0.0213(11) 0.0206(11) 0.0072(10) -0.0013(10) -0.0040(9)
O9_6 0.0225(13) 0.0329(13) 0.0203(12) 0.0037(10) -0.0060(10) -0.0024(10)
O10_6 0.0189(13) 0.0203(12) 0.0233(13) -0.0081(10) 0.0056(10) -0.0043(10)
O11_6 0.0204(13) 0.0170(12) 0.0265(12) -0.0023(10) -0.0005(10) -0.0070(10)

loop_
_atom_type_symbol
_atom_type_description
_atom_type_scat_dispersion_real
_atom_type_scat_dispersion_imag
_atom_type_scat_source
C C 0.0033 0.0016 'International Tables Vol C Tables 4.2.6.8 and 6.1.1.4'
H H 0.0000 0.0000 'International Tables Vol C Tables 4.2.6.8 and 6.1.1.4'
Ni Ni 0.3393 1.1124 'International Tables Vol C Tables 4.2.6.8 and 6.1.1.4'
O O 0.0106 0.0060 'International Tables Vol C Tables 4.2.6.8 and 6.1.1.4'
S S 0.1246 0.1234 'International Tables Vol C Tables 4.2.6.8 and 6.1.1.4'

loop_
_geom_angle_atom_site_label_1
_geom_angle_atom_site_label_2
_geom_angle_atom_site_label_3
_geom_angle_site_symmetry_1
_geom_angle_site_symmetry_3
_geom_angle
_geom_angle_publ_flag
O7_1 Ni1_1 O6_1 . . 178.46(11) ?
O7_1 Ni1_1 O2_1 . . 87.22(9) ?
O6_1 Ni1_1 O2_1 . . 93.66(9) ?
O7_1 Ni1_1 O1_1 . . 93.32(9) ?
O6_1 Ni1_1 O1_1 . . 88.09(9) ?
O2_1 Ni1_1 O1_1 . . 79.59(8) ?
O7_1 Ni1_1 O3_1 . . 91.75(8) ?
O6_1 Ni1_1 O3_1 . . 87.27(8) ?
O2_1 Ni1_1 O3_1 . . 74.33(7) ?
O1_1 Ni1_1 O3_1 . . 153.13(8) ?
O7_1 Ni1_1 O5_1 . . 82.94(8) ?
O6_1 Ni1_1 O5_1 . . 96.82(8) ?
O2_1 Ni1_1 O5_1 . . 152.47(8) ?
O1_1 Ni1_1 O5_1 . . 75.41(7) ?
O3_1 Ni1_1 O5_1 . . 131.43(8) ?
O7_1 Ni1_1 O4_1 . . 92.83(9) ?
O6_1 Ni1_1 O4_1 . . 85.68(9) ?
O2_1 Ni1_1 O4_1 . . 140.40(7) ?
O1_1 Ni1_1 O4_1 . . 139.80(7) ?
O3_1 Ni1_1 O4_1 . . 66.08(7) ?
O5_1 Ni1_1 O4_1 . . 66.02(7) ?
C10_1 O1_1 C1_1 . . 113.6(2) ?
C10_1 O1_1 Ni1_1 . . 114.53(16) ?
C1_1 O1_1 Ni1_1 . . 109.10(16) ?
C2_1 O2_1 C3_1 . . 113.6(2) ?
C2_1 O2_1 Ni1_1 . . 110.67(16) ?
C3_1 O2_1 Ni1_1 . . 114.30(16) ?
C5_1 O3_1 C4_1 . . 114.1(2) ?
C5_1 O3_1 Ni1_1 . . 128.71(17) ?
C4_1 O3_1 Ni1_1 . . 117.19(16) ?
C7_1 O4_1 C6_1 . . 113.5(2) ?
C7_1 O4_1 Ni1_1 . . 109.53(17) ?
C6_1 O4_1 Ni1_1 . . 106.01(18) ?
C9_1 O5_1 C8_1 . . 113.4(2) ?
C9_1 O5_1 Ni1_1 . . 112.32(16) ?
C8_1 O5_1 Ni1_1 . . 124.67(18) ?
Ni1_1 O6_1 H6W1_1 . . 116(2) ?
Ni1_1 O6_1 H6W2_1 . . 126(2) ?
H6W1_1 O6_1 H6W2_1 . . 112(3) ?
Ni1_1 O7_1 H7W1_1 . . 121(2) ?
Ni1_1 O7_1 H7W2_1 . . 118(2) ?
H7W1_1 O7_1 H7W2_1 . . 114(3) ?
O1_1 C1_1 C2_1 . . 105.8(2) ?
O1_1 C1_1 H1A_1 . . 110.6 ?
C2_1 C1_1 H1A_1 . . 110.6 ?
O1_1 C1_1 H1B_1 . . 110.6 ?
C2_1 C1_1 H1B_1 . . 110.6 ?
H1A_1 C1_1 H1B_1 . . 108.7 ?
O2_1 C2_1 C1_1 . . 105.9(2) ?
O2_1 C2_1 H2A_1 . . 110.5 ?
C1_1 C2_1 H2A_1 . . 110.5 ?
O2_1 C2_1 H2B_1 . . 110.5 ?
C1_1 C2_1 H2B_1 . . 110.5 ?
H2A_1 C2_1 H2B_1 . . 108.7 ?
O2_1 C3_1 C4_1 . . 105.6(2) ?
O2_1 C3_1 H3A_1 . . 110.6 ?
C4_1 C3_1 H3A_1 . . 110.6 ?
O2_1 C3_1 H3B_1 . . 110.6 ?
C4_1 C3_1 H3B_1 . . 110.6 ?
H3A_1 C3_1 H3B_1 . . 108.7 ?
O3_1 C4_1 C3_1 . . 107.7(2) ?
O3_1 C4_1 H4A_1 . . 110.2 ?
C3_1 C4_1 H4A_1 . . 110.2 ?
O3_1 C4_1 H4B_1 . . 110.2 ?
C3_1 C4_1 H4B_1 . . 110.2 ?
H4A_1 C4_1 H4B_1 . . 108.5 ?
O3_1 C5_1 C6_1 . . 107.2(2) ?
O3_1 C5_1 H5A_1 . . 110.3 ?
C6_1 C5_1 H5A_1 . . 110.3 ?
O3_1 C5_1 H5B_1 . . 110.3 ?
C6_1 C5_1 H5B_1 . . 110.3 ?
H5A_1 C5_1 H5B_1 . . 108.5 ?
O4_1 C6_1 C5_1 . . 106.2(2) ?
O4_1 C6_1 H6A_1 . . 110.5 ?
C5_1 C6_1 H6A_1 . . 110.5 ?
O4_1 C6_1 H6B_1 . . 110.5 ?
C5_1 C6_1 H6B_1 . . 110.5 ?
H6A_1 C6_1 H6B_1 . . 108.7 ?
O4_1 C7_1 C8_1 . . 105.6(2) ?
O4_1 C7_1 H7A_1 . . 110.6 ?
C8_1 C7_1 H7A_1 . . 110.6 ?
O4_1 C7_1 H7B_1 . . 110.6 ?
C8_1 C7_1 H7B_1 . . 110.6 ?
H7A_1 C7_1 H7B_1 . . 108.7 ?
O5_1 C8_1 C7_1 . . 106.7(2) ?
O5_1 C8_1 H8A_1 . . 110.4 ?
C7_1 C8_1 H8A_1 . . 110.4 ?
O5_1 C8_1 H8B_1 . . 110.4 ?
C7_1 C8_1 H8B_1 . . 110.4 ?
H8A_1 C8_1 H8B_1 . . 108.6 ?
O5_1 C9_1 C10_1 . . 106.2(2) ?
O5_1 C9_1 H9A_1 . . 110.5 ?
C10_1 C9_1 H9A_1 . . 110.5 ?
O5_1 C9_1 H9B_1 . . 110.5 ?
C10_1 C9_1 H9B_1 . . 110.5 ?
H9A_1 C9_1 H9B_1 . . 108.7 ?
O1_1 C10_1 C9_1 . . 106.1(2) ?
O1_1 C10_1 H10A_1 . . 110.5 ?
C9_1 C10_1 H10A_1 . . 110.5 ?
O1_1 C10_1 H10B_1 . . 110.5 ?
C9_1 C10_1 H10B_1 . . 110.5 ?
H10A_1 C10_1 H10B_1 . . 108.7 ?
O7_2 Ni2_2 O6_2 . . 178.37(9) ?
O7_2 Ni2_2 O1_2 . . 93.07(9) ?
O6_2 Ni2_2 O1_2 . . 88.54(9) ?
O7_2 Ni2_2 O2_2 . . 86.31(9) ?
O6_2 Ni2_2 O2_2 . . 93.71(9) ?
O1_2 Ni2_2 O2_2 . . 78.88(8) ?
O7_2 Ni2_2 O5_2 . . 84.03(8) ?
O6_2 Ni2_2 O5_2 . . 96.64(8) ?
O1_2 Ni2_2 O5_2 . . 76.46(8) ?
O2_2 Ni2_2 O5_2 . . 152.92(8) ?
O7_2 Ni2_2 O3_2 . . 91.01(8) ?
O6_2 Ni2_2 O3_2 . . 87.44(8) ?
O1_2 Ni2_2 O3_2 . . 151.14(8) ?
O2_2 Ni2_2 O3_2 . . 72.89(8) ?
O5_2 Ni2_2 O3_2 . . 132.40(8) ?
O7_2 Ni2_2 O4_2 . . 93.05(9) ?
O6_2 Ni2_2 O4_2 . . 85.85(10) ?
O1_2 Ni2_2 O4_2 . . 142.27(7) ?
O2_2 Ni2_2 O4_2 . . 138.68(7) ?
O5_2 Ni2_2 O4_2 . . 67.23(7) ?
O3_2 Ni2_2 O4_2 . . 65.81(7) ?
C1_2 O1_2 C10_2 . . 113.6(2) ?
C1_2 O1_2 Ni2_2 . . 110.18(16) ?
C10_2 O1_2 Ni2_2 . . 113.61(16) ?
C2_2 O2_2 C3_2 . . 114.1(2) ?
C2_2 O2_2 Ni2_2 . . 109.69(17) ?
C3_2 O2_2 Ni2_2 . . 113.54(16) ?
C5_2 O3_2 C4_2 . . 115.2(2) ?
C5_2 O3_2 Ni2_2 . . 127.70(18) ?
C4_2 O3_2 Ni2_2 . . 117.07(16) ?
C6_2 O4_2 C7_2 . . 113.6(3) ?
C6_2 O4_2 Ni2_2 . . 107.12(18) ?
C7_2 O4_2 Ni2_2 . . 108.92(18) ?
C8_2 O5_2 C9_2 . . 114.2(2) ?
C8_2 O5_2 Ni2_2 . . 123.95(18) ?
C9_2 O5_2 Ni2_2 . . 111.70(16) ?
Ni2_2 O6_2 H6W1_2 . . 123.1(19) ?
Ni2_2 O6_2 H6W2_2 . . 125(2) ?
H6W1_2 O6_2 H6W2_2 . . 106(3) ?
Ni2_2 O7_2 H7W1_2 . . 121(2) ?
Ni2_2 O7_2 H7W2_2 . . 115(2) ?
H7W1_2 O7_2 H7W2_2 . . 106(3) ?
O1_2 C1_2 C2_2 . . 106.0(2) ?
O1_2 C1_2 H1A_2 . . 110.5 ?
C2_2 C1_2 H1A_2 . . 110.5 ?
O1_2 C1_2 H1B_2 . . 110.5 ?
C2_2 C1_2 H1B_2 . . 110.5 ?
H1A_2 C1_2 H1B_2 . . 108.7 ?
O2_2 C2_2 C1_2 . . 105.8(2) ?
O2_2 C2_2 H2A_2 . . 110.6 ?
C1_2 C2_2 H2A_2 . . 110.6 ?
O2_2 C2_2 H2B_2 . . 110.6 ?
C1_2 C2_2 H2B_2 . . 110.6 ?
H2A_2 C2_2 H2B_2 . . 108.7 ?
O2_2 C3_2 C4_2 . . 105.3(2) ?
O2_2 C3_2 H3A_2 . . 110.7 ?
C4_2 C3_2 H3A_2 . . 110.7 ?
O2_2 C3_2 H3B_2 . . 110.7 ?
C4_2 C3_2 H3B_2 . . 110.7 ?
H3A_2 C3_2 H3B_2 . . 108.8 ?
O3_2 C4_2 C3_2 . . 108.0(2) ?
O3_2 C4_2 H4A_2 . . 110.1 ?
C3_2 C4_2 H4A_2 . . 110.1 ?
O3_2 C4_2 H4B_2 . . 110.1 ?
C3_2 C4_2 H4B_2 . . 110.1 ?
H4A_2 C4_2 H4B_2 . . 108.4 ?
O3_2 C5_2 C6_2 . . 106.7(2) ?
O3_2 C5_2 H5A_2 . . 110.4 ?
C6_2 C5_2 H5A_2 . . 110.4 ?
O3_2 C5_2 H5B_2 . . 110.4 ?
C6_2 C5_2 H5B_2 . . 110.4 ?
H5A_2 C5_2 H5B_2 . . 108.6 ?
O4_2 C6_2 C5_2 . . 106.2(2) ?
O4_2 C6_2 H6A_2 . . 110.5 ?
C5_2 C6_2 H6A_2 . . 110.5 ?
O4_2 C6_2 H6B_2 . . 110.5 ?
C5_2 C6_2 H6B_2 . . 110.5 ?
H6A_2 C6_2 H6B_2 . . 108.7 ?
O4_2 C7_2 C8_2 . . 106.3(2) ?
O4_2 C7_2 H7A_2 . . 110.5 ?
C8_2 C7_2 H7A_2 . . 110.5 ?
O4_2 C7_2 H7B_2 . . 110.5 ?
C8_2 C7_2 H7B_2 . . 110.5 ?
H7A_2 C7_2 H7B_2 . . 108.7 ?
O5_2 C8_2 C7_2 . . 105.7(2) ?
O5_2 C8_2 H8A_2 . . 110.6 ?
C7_2 C8_2 H8A_2 . . 110.6 ?
O5_2 C8_2 H8B_2 . . 110.6 ?
C7_2 C8_2 H8B_2 . . 110.6 ?
H8A_2 C8_2 H8B_2 . . 108.7 ?
O5_2 C9_2 C10_2 . . 106.5(2) ?
O5_2 C9_2 H9A_2 . . 110.4 ?
C10_2 C9_2 H9A_2 . . 110.4 ?
O5_2 C9_2 H9B_2 . . 110.4 ?
C10_2 C9_2 H9B_2 . . 110.4 ?
H9A_2 C9_2 H9B_2 . . 108.6 ?
O1_2 C10_2 C9_2 . . 106.2(2) ?
O1_2 C10_2 H10A_2 . . 110.5 ?
C9_2 C10_2 H10A_2 . . 110.5 ?
O1_2 C10_2 H10B_2 . . 110.5 ?
C9_2 C10_2 H10B_2 . . 110.5 ?
H10A_2 C10_2 H10B_2 . . 108.7 ?
O8_3 S1_3 O9_3 . . 114.53(13) ?
O8_3 S1_3 O10_3 . . 112.93(12) ?
O9_3 S1_3 O10_3 . . 111.17(13) ?
O8_3 S1_3 O11_3 . . 103.74(12) ?
O9_3 S1_3 O11_3 . . 106.54(11) ?
O10_3 S1_3 O11_3 . . 107.17(13) ?
S1_3 O11_3 H11_3 . . 105(2) ?
O9_4 S2_4 O10_4 . . 113.35(12) ?
O9_4 S2_4 O8_4 . . 113.09(12) ?
O10_4 S2_4 O8_4 . . 111.74(12) ?
O9_4 S2_4 O11_4 . . 108.53(11) ?
O10_4 S2_4 O11_4 . . 106.57(12) ?
O8_4 S2_4 O11_4 . . 102.73(11) ?
S2_4 O11_4 H11_4 . . 112(2) ?
O8_5 S3_5 O9_5 . . 114.69(13) ?
O8_5 S3_5 O10_5 . . 112.34(12) ?
O9_5 S3_5 O10_5 . . 111.32(13) ?
O8_5 S3_5 O11_5 . . 103.64(12) ?
O9_5 S3_5 O11_5 . . 106.68(12) ?
O10_5 S3_5 O11_5 . . 107.44(13) ?
S3_5 O11_5 H11_5 . . 100(2) ?
O9_6 S4_6 O10_6 . . 113.97(13) ?
O9_6 S4_6 O8_6 . . 112.99(13) ?
O10_6 S4_6 O8_6 . . 112.03(12) ?
O9_6 S4_6 O11_6 . . 108.29(13) ?
O10_6 S4_6 O11_6 . . 106.08(12) ?
O8_6 S4_6 O11_6 . . 102.51(12) ?
S4_6 O11_6 H11_6 . . 106(2) ?

loop_
_geom_bond_atom_site_label_1
_geom_bond_atom_site_label_2
_geom_bond_site_symmetry_2
_geom_bond_distance
_geom_bond_publ_flag
Ni1_1 O7_1 . 1.996(2) ?
Ni1_1 O6_1 . 2.005(2) ?
Ni1_1 O2_1 . 2.0746(19) ?
Ni1_1 O1_1 . 2.0766(19) ?
Ni1_1 O3_1 . 2.147(2) ?
Ni1_1 O5_1 . 2.203(2) ?
Ni1_1 O4_1 . 2.607(2) ?
O1_1 C10_1 . 1.441(3) ?
O1_1 C1_1 . 1.451(3) ?
O2_1 C2_1 . 1.444(3) ?
O2_1 C3_1 . 1.450(3) ?
O3_1 C5_1 . 1.432(3) ?
O3_1 C4_1 . 1.441(3) ?
O4_1 C7_1 . 1.432(3) ?
O4_1 C6_1 . 1.441(3) ?
O5_1 C9_1 . 1.441(3) ?
O5_1 C8_1 . 1.441(3) ?
O6_1 H6W1_1 . 0.85(2) ?
O6_1 H6W2_1 . 0.78(2) ?
O7_1 H7W1_1 . 0.77(2) ?
O7_1 H7W2_1 . 0.84(2) ?
C1_1 C2_1 . 1.492(4) ?
C1_1 H1A_1 . 0.9900 ?
C1_1 H1B_1 . 0.9900 ?
C2_1 H2A_1 . 0.9900 ?
C2_1 H2B_1 . 0.9900 ?
C3_1 C4_1 . 1.510(4) ?
C3_1 H3A_1 . 0.9900 ?
C3_1 H3B_1 . 0.9900 ?
C4_1 H4A_1 . 0.9900 ?
C4_1 H4B_1 . 0.9900 ?
C5_1 C6_1 . 1.502(4) ?
C5_1 H5A_1 . 0.9900 ?
C5_1 H5B_1 . 0.9900 ?
C6_1 H6A_1 . 0.9900 ?
C6_1 H6B_1 . 0.9900 ?
C7_1 C8_1 . 1.498(4) ?
C7_1 H7A_1 . 0.9900 ?
C7_1 H7B_1 . 0.9900 ?
C8_1 H8A_1 . 0.9900 ?
C8_1 H8B_1 . 0.9900 ?
C9_1 C10_1 . 1.498(4) ?
C9_1 H9A_1 . 0.9900 ?
C9_1 H9B_1 . 0.9900 ?
C10_1 H10A_1 . 0.9900 ?
C10_1 H10B_1 . 0.9900 ?
Ni2_2 O7_2 . 1.994(2) ?
Ni2_2 O6_2 . 1.998(2) ?
Ni2_2 O1_2 . 2.064(2) ?
Ni2_2 O2_2 . 2.129(2) ?
Ni2_2 O5_2 . 2.175(2) ?
Ni2_2 O3_2 . 2.183(2) ?
Ni2_2 O4_2 . 2.566(2) ?
O1_2 C1_2 . 1.437(3) ?
O1_2 C10_2 . 1.440(3) ?
O2_2 C2_2 . 1.435(3) ?
O2_2 C3_2 . 1.448(3) ?
O3_2 C5_2 . 1.428(3) ?
O3_2 C4_2 . 1.442(3) ?
O4_2 C6_2 . 1.430(4) ?
O4_2 C7_2 . 1.438(4) ?
O5_2 C8_2 . 1.439(3) ?
O5_2 C9_2 . 1.443(3) ?
O6_2 H6W1_2 . 0.87(2) ?
O6_2 H6W2_2 . 0.83(2) ?
O7_2 H7W1_2 . 0.86(2) ?
O7_2 H7W2_2 . 0.82(2) ?
C1_2 C2_2 . 1.502(4) ?
C1_2 H1A_2 . 0.9900 ?
C1_2 H1B_2 . 0.9900 ?
C2_2 H2A_2 . 0.9900 ?
C2_2 H2B_2 . 0.9900 ?
C3_2 C4_2 . 1.494(4) ?
C3_2 H3A_2 . 0.9900 ?
C3_2 H3B_2 . 0.9900 ?
C4_2 H4A_2 . 0.9900 ?
C4_2 H4B_2 . 0.9900 ?
C5_2 C6_2 . 1.499(4) ?
C5_2 H5A_2 . 0.9900 ?
C5_2 H5B_2 . 0.9900 ?
C6_2 H6A_2 . 0.9900 ?
C6_2 H6B_2 . 0.9900 ?
C7_2 C8_2 . 1.499(4) ?
C7_2 H7A_2 . 0.9900 ?
C7_2 H7B_2 . 0.9900 ?
C8_2 H8A_2 . 0.9900 ?
C8_2 H8B_2 . 0.9900 ?
C9_2 C10_2 . 1.491(4) ?
C9_2 H9A_2 . 0.9900 ?
C9_2 H9B_2 . 0.9900 ?
C10_2 H10A_2 . 0.9900 ?
C10_2 H10B_2 . 0.9900 ?
S1_3 O8_3 . 1.438(2) ?
S1_3 O9_3 . 1.448(2) ?
S1_3 O10_3 . 1.458(2) ?
S1_3 O11_3 . 1.554(2) ?
O11_3 H11_3 . 0.84(2) ?
S2_4 O9_4 . 1.440(2) ?
S2_4 O10_4 . 1.454(2) ?
S2_4 O8_4 . 1.458(2) ?
S2_4 O11_4 . 1.562(2) ?
O11_4 H11_4 . 0.82(2) ?
S3_5 O8_5 . 1.440(2) ?
S3_5 O9_5 . 1.447(2) ?
S3_5 O10_5 . 1.461(2) ?
S3_5 O11_5 . 1.550(2) ?
O11_5 H11_5 . 0.87(2) ?
S4_6 O9_6 . 1.438(2) ?
S4_6 O10_6 . 1.454(2) ?
S4_6 O8_6 . 1.456(2) ?
S4_6 O11_6 . 1.557(2) ?
O11_6 H11_6 . 0.85(2) ?

loop_
_geom_hbond_atom_site_label_D
_geom_hbond_atom_site_label_H
_geom_hbond_atom_site_label_A
_geom_hbond_site_symmetry_A
_geom_hbond_distance_DH
_geom_hbond_distance_HA
_geom_hbond_distance_DA
_geom_hbond_angle_DHA
O6_1 H6W1_1 O8_3 . 0.85(2) 1.88(2) 2.712(3) 168(3)
O6_1 H6W2_1 O8_4 . 0.78(2) 1.97(2) 2.738(3) 165(3)
O7_1 H7W1_1 O8_6 . 0.77(2) 1.99(2) 2.748(3) 164(3)
O7_1 H7W2_1 O9_5 . 0.84(2) 1.85(2) 2.686(3) 176(3)
O6_2 H6W1_2 O8_6 . 0.87(2) 1.91(2) 2.730(3) 158(3)
O6_2 H6W2_2 O8_5 . 0.83(2) 1.89(2) 2.697(3) 162(3)
O7_2 H7W1_2 O8_4 1_556 0.86(2) 1.88(2) 2.729(3) 173(3)
O7_2 H7W2_2 O9_3 1_556 0.82(2) 1.87(2) 2.671(3) 167(3)
O11_3 H11_3 O10_5 2_564 0.84(2) 1.76(2) 2.583(3) 166(3)
O11_4 H11_4 O10_6 2_664 0.82(2) 1.77(2) 2.565(3) 163(3)
O11_5 H11_5 O10_4 3_455 0.87(2) 1.75(2) 2.579(3) 158(3)
O11_6 H11_6 O10_3 3 0.85(2) 1.76(2) 2.583(3) 161(3)

loop_
_geom_torsion_atom_site_label_1
_geom_torsion_atom_site_label_2
_geom_torsion_atom_site_label_3
_geom_torsion_atom_site_label_4
_geom_torsion_site_symmetry_1
_geom_torsion_site_symmetry_2
_geom_torsion_site_symmetry_3
_geom_torsion_site_symmetry_4
_geom_torsion
_geom_torsion_publ_flag
O7_1 Ni1_1 O1_1 C10_1 . . . . -61.22(18) ?
O6_1 Ni1_1 O1_1 C10_1 . . . . 118.15(18) ?
O2_1 Ni1_1 O1_1 C10_1 . . . . -147.77(18) ?
O3_1 Ni1_1 O1_1 C10_1 . . . . -161.72(19) ?
O5_1 Ni1_1 O1_1 C10_1 . . . . 20.60(17) ?
O4_1 Ni1_1 O1_1 C10_1 . . . . 37.1(2) ?
O7_1 Ni1_1 O1_1 C1_1 . . . . 67.38(18) ?
O6_1 Ni1_1 O1_1 C1_1 . . . . -113.26(18) ?
O2_1 Ni1_1 O1_1 C1_1 . . . . -19.18(17) ?
O3_1 Ni1_1 O1_1 C1_1 . . . . -33.1(3) ?
O5_1 Ni1_1 O1_1 C1_1 . . . . 149.19(18) ?
O4_1 Ni1_1 O1_1 C1_1 . . . . 165.74(16) ?
O7_1 Ni1_1 O2_1 C2_1 . . . . -107.25(18) ?
O6_1 Ni1_1 O2_1 C2_1 . . . . 74.02(18) ?
O1_1 Ni1_1 O2_1 C2_1 . . . . -13.36(18) ?
O3_1 Ni1_1 O2_1 C2_1 . . . . 160.14(19) ?
O5_1 Ni1_1 O2_1 C2_1 . . . . -38.3(3) ?
O4_1 Ni1_1 O2_1 C2_1 . . . . 161.66(17) ?
O7_1 Ni1_1 O2_1 C3_1 . . . . 122.96(18) ?
O6_1 Ni1_1 O2_1 C3_1 . . . . -55.77(18) ?
O1_1 Ni1_1 O2_1 C3_1 . . . . -143.15(17) ?
O3_1 Ni1_1 O2_1 C3_1 . . . . 30.35(17) ?
O5_1 Ni1_1 O2_1 C3_1 . . . . -168.12(18) ?
O4_1 Ni1_1 O2_1 C3_1 . . . . 31.9(2) ?
O7_1 Ni1_1 O3_1 C5_1 . . . . 91.9(2) ?
O6_1 Ni1_1 O3_1 C5_1 . . . . -86.9(2) ?
O2_1 Ni1_1 O3_1 C5_1 . . . . 178.5(2) ?
O1_1 Ni1_1 O3_1 C5_1 . . . . -167.2(2) ?
O5_1 Ni1_1 O3_1 C5_1 . . . . 9.8(3) ?
O4_1 Ni1_1 O3_1 C5_1 . . . . -0.4(2) ?
O7_1 Ni1_1 O3_1 C4_1 . . . . -90.5(2) ?
O6_1 Ni1_1 O3_1 C4_1 . . . . 90.7(2) ?
O2_1 Ni1_1 O3_1 C4_1 . . . . -3.86(18) ?
O1_1 Ni1_1 O3_1 C4_1 . . . . 10.4(3) ?
O5_1 Ni1_1 O3_1 C4_1 . . . . -172.60(16) ?
O4_1 Ni1_1 O3_1 C4_1 . . . . 177.2(2) ?
O7_1 Ni1_1 O4_1 C7_1 . . . . 61.28(18) ?
O6_1 Ni1_1 O4_1 C7_1 . . . . -119.13(18) ?
O2_1 Ni1_1 O4_1 C7_1 . . . . 150.34(17) ?
O1_1 Ni1_1 O4_1 C7_1 . . . . -37.3(2) ?
O3_1 Ni1_1 O4_1 C7_1 . . . . 151.9(2) ?
O5_1 Ni1_1 O4_1 C7_1 . . . . -19.70(17) ?
O7_1 Ni1_1 O4_1 C6_1 . . . . -61.51(18) ?
O6_1 Ni1_1 O4_1 C6_1 . . . . 118.07(18) ?
O2_1 Ni1_1 O4_1 C6_1 . . . . 27.5(2) ?
O1_1 Ni1_1 O4_1 C6_1 . . . . -160.05(17) ?
O3_1 Ni1_1 O4_1 C6_1 . . . . 29.15(17) ?
O5_1 Ni1_1 O4_1 C6_1 . . . . -142.50(19) ?
O7_1 Ni1_1 O5_1 C9_1 . . . . 106.24(19) ?
O6_1 Ni1_1 O5_1 C9_1 . . . . -75.29(19) ?
O2_1 Ni1_1 O5_1 C9_1 . . . . 36.3(3) ?
O1_1 Ni1_1 O5_1 C9_1 . . . . 10.93(17) ?
O3_1 Ni1_1 O5_1 C9_1 . . . . -167.67(16) ?
O4_1 Ni1_1 O5_1 C9_1 . . . . -157.46(19) ?
O7_1 Ni1_1 O5_1 C8_1 . . . . -110.1(2) ?
O6_1 Ni1_1 O5_1 C8_1 . . . . 68.3(2) ?
O2_1 Ni1_1 O5_1 C8_1 . . . . 179.95(19) ?
O1_1 Ni1_1 O5_1 C8_1 . . . . 154.6(2) ?
O3_1 Ni1_1 O5_1 C8_1 . . . . -24.0(3) ?
O4_1 Ni1_1 O5_1 C8_1 . . . . -13.8(2) ?
C10_1 O1_1 C1_1 C2_1 . . . . 176.2(2) ?
Ni1_1 O1_1 C1_1 C2_1 . . . . 47.1(3) ?
C3_1 O2_1 C2_1 C1_1 . . . . 172.4(2) ?
Ni1_1 O2_1 C2_1 C1_1 . . . . 42.2(3) ?
O1_1 C1_1 C2_1 O2_1 . . . . -58.5(3) ?
C2_1 O2_1 C3_1 C4_1 . . . . -178.4(2) ?
Ni1_1 O2_1 C3_1 C4_1 . . . . -50.1(2) ?
C5_1 O3_1 C4_1 C3_1 . . . . 157.1(2) ?
Ni1_1 O3_1 C4_1 C3_1 . . . . -20.9(3) ?
O2_1 C3_1 C4_1 O3_1 . . . . 43.1(3) ?
C4_1 O3_1 C5_1 C6_1 . . . . 155.0(2) ?
Ni1_1 O3_1 C5_1 C6_1 . . . . -27.3(3) ?
C7_1 O4_1 C6_1 C5_1 . . . . -171.6(2) ?
Ni1_1 O4_1 C6_1 C5_1 . . . . -51.4(2) ?
O3_1 C5_1 C6_1 O4_1 . . . . 51.9(3) ?
C6_1 O4_1 C7_1 C8_1 . . . . 164.4(2) ?
Ni1_1 O4_1 C7_1 C8_1 . . . . 46.2(3) ?
C9_1 O5_1 C8_1 C7_1 . . . . -172.9(2) ?
Ni1_1 O5_1 C8_1 C7_1 . . . . 43.8(3) ?
O4_1 C7_1 C8_1 O5_1 . . . . -56.5(3) ?
C8_1 O5_1 C9_1 C10_1 . . . . 174.1(2) ?
Ni1_1 O5_1 C9_1 C10_1 . . . . -38.0(3) ?
C1_1 O1_1 C10_1 C9_1 . . . . -173.6(2) ?
Ni1_1 O1_1 C10_1 C9_1 . . . . -47.3(3) ?
O5_1 C9_1 C10_1 O1_1 . . . . 53.8(3) ?
O7_2 Ni2_2 O1_2 C1_2 . . . . -66.15(18) ?
O6_2 Ni2_2 O1_2 C1_2 . . . . 113.56(19) ?
O2_2 Ni2_2 O1_2 C1_2 . . . . 19.49(18) ?
O5_2 Ni2_2 O1_2 C1_2 . . . . -149.25(19) ?
O3_2 Ni2_2 O1_2 C1_2 . . . . 31.5(3) ?
O4_2 Ni2_2 O1_2 C1_2 . . . . -165.15(17) ?
O7_2 Ni2_2 O1_2 C10_2 . . . . 62.65(18) ?
O6_2 Ni2_2 O1_2 C10_2 . . . . -117.65(18) ?
O2_2 Ni2_2 O1_2 C10_2 . . . . 148.28(18) ?
O5_2 Ni2_2 O1_2 C10_2 . . . . -20.46(17) ?
O3_2 Ni2_2 O1_2 C10_2 . . . . 160.35(18) ?
O4_2 Ni2_2 O1_2 C10_2 . . . . -36.4(2) ?
O7_2 Ni2_2 O2_2 C2_2 . . . . 107.46(19) ?
O6_2 Ni2_2 O2_2 C2_2 . . . . -74.18(18) ?
O1_2 Ni2_2 O2_2 C2_2 . . . . 13.59(18) ?
O5_2 Ni2_2 O2_2 C2_2 . . . . 38.2(3) ?
O3_2 Ni2_2 O2_2 C2_2 . . . . -160.35(19) ?
O4_2 Ni2_2 O2_2 C2_2 . . . . -162.11(18) ?
O7_2 Ni2_2 O2_2 C3_2 . . . . -123.52(18) ?
O6_2 Ni2_2 O2_2 C3_2 . . . . 54.84(18) ?
O1_2 Ni2_2 O2_2 C3_2 . . . . 142.62(17) ?
O5_2 Ni2_2 O2_2 C3_2 . . . . 167.27(18) ?
O3_2 Ni2_2 O2_2 C3_2 . . . . -31.32(17) ?
O4_2 Ni2_2 O2_2 C3_2 . . . . -33.1(2) ?
O7_2 Ni2_2 O3_2 C5_2 . . . . -91.3(2) ?
O6_2 Ni2_2 O3_2 C5_2 . . . . 88.2(2) ?
O1_2 Ni2_2 O3_2 C5_2 . . . . 170.5(2) ?
O2_2 Ni2_2 O3_2 C5_2 . . . . -177.1(2) ?
O5_2 Ni2_2 O3_2 C5_2 . . . . -8.4(3) ?
O4_2 Ni2_2 O3_2 C5_2 . . . . 1.6(2) ?
O7_2 Ni2_2 O3_2 C4_2 . . . . 89.6(2) ?
O6_2 Ni2_2 O3_2 C4_2 . . . . -90.9(2) ?
O1_2 Ni2_2 O3_2 C4_2 . . . . -8.7(3) ?
O2_2 Ni2_2 O3_2 C4_2 . . . . 3.73(18) ?
O5_2 Ni2_2 O3_2 C4_2 . . . . 172.40(17) ?
O4_2 Ni2_2 O3_2 C4_2 . . . . -177.5(2) ?
O7_2 Ni2_2 O4_2 C6_2 . . . . 59.31(18) ?
O6_2 Ni2_2 O4_2 C6_2 . . . . -119.48(18) ?
O1_2 Ni2_2 O4_2 C6_2 . . . . 158.32(17) ?
O2_2 Ni2_2 O4_2 C6_2 . . . . -28.6(2) ?
O5_2 Ni2_2 O4_2 C6_2 . . . . 141.5(2) ?
O3_2 Ni2_2 O4_2 C6_2 . . . . -30.43(17) ?
O7_2 Ni2_2 O4_2 C7_2 . . . . -63.93(19) ?
O6_2 Ni2_2 O4_2 C7_2 . . . . 117.28(19) ?
O1_2 Ni2_2 O4_2 C7_2 . . . . 35.1(3) ?
O2_2 Ni2_2 O4_2 C7_2 . . . . -151.82(17) ?
O5_2 Ni2_2 O4_2 C7_2 . . . . 18.29(18) ?
O3_2 Ni2_2 O4_2 C7_2 . . . . -153.7(2) ?
O7_2 Ni2_2 O5_2 C8_2 . . . . 111.3(2) ?
O6_2 Ni2_2 O5_2 C8_2 . . . . -67.2(2) ?
O1_2 Ni2_2 O5_2 C8_2 . . . . -154.0(2) ?
O2_2 Ni2_2 O5_2 C8_2 . . . . -178.9(2) ?
O3_2 Ni2_2 O5_2 C8_2 . . . . 25.4(3) ?
O4_2 Ni2_2 O5_2 C8_2 . . . . 15.5(2) ?
O7_2 Ni2_2 O5_2 C9_2 . . . . -105.49(19) ?
O6_2 Ni2_2 O5_2 C9_2 . . . . 76.01(19) ?
O1_2 Ni2_2 O5_2 C9_2 . . . . -10.86(17) ?
O2_2 Ni2_2 O5_2 C9_2 . . . . -35.8(3) ?
O3_2 Ni2_2 O5_2 C9_2 . . . . 168.61(16) ?
O4_2 Ni2_2 O5_2 C9_2 . . . . 158.66(19) ?
C10_2 O1_2 C1_2 C2_2 . . . . -176.6(2) ?
Ni2_2 O1_2 C1_2 C2_2 . . . . -47.8(3) ?
C3_2 O2_2 C2_2 C1_2 . . . . -170.8(2) ?
Ni2_2 O2_2 C2_2 C1_2 . . . . -42.2(3) ?
O1_2 C1_2 C2_2 O2_2 . . . . 59.1(3) ?
C2_2 O2_2 C3_2 C4_2 . . . . 179.2(2) ?
Ni2_2 O2_2 C3_2 C4_2 . . . . 52.5(2) ?
C5_2 O3_2 C4_2 C3_2 . . . . -156.8(2) ?
Ni2_2 O3_2 C4_2 C3_2 . . . . 22.4(3) ?
O2_2 C3_2 C4_2 O3_2 . . . . -45.9(3) ?
C4_2 O3_2 C5_2 C6_2 . . . . -154.8(2) ?
Ni2_2 O3_2 C5_2 C6_2 . . . . 26.0(3) ?
C7_2 O4_2 C6_2 C5_2 . . . . 173.3(2) ?
Ni2_2 O4_2 C6_2 C5_2 . . . . 53.0(3) ?
O3_2 C5_2 C6_2 O4_2 . . . . -51.7(3) ?
C6_2 O4_2 C7_2 C8_2 . . . . -164.7(2) ?
Ni2_2 O4_2 C7_2 C8_2 . . . . -45.5(3) ?
C9_2 O5_2 C8_2 C7_2 . . . . 172.4(2) ?
Ni2_2 O5_2 C8_2 C7_2 . . . . -45.2(3) ?
O4_2 C7_2 C8_2 O5_2 . . . . 56.9(3) ?
C8_2 O5_2 C9_2 C10_2 . . . . -174.9(2) ?
Ni2_2 O5_2 C9_2 C10_2 . . . . 38.1(3) ?
C1_2 O1_2 C10_2 C9_2 . . . . 174.2(2) ?
Ni2_2 O1_2 C10_2 C9_2 . . . . 47.1(2) ?
O5_2 C9_2 C10_2 O1_2 . . . . -54.2(3) ?
